data_7051999
loop_
_publ_author_name
'Braun, Doris E.'
'Gelbrich, Thomas'
'Kahlenberg, Volker'
'Laus, Gerhard'
'Wieser, Josef'
'Griesser, Ulrich J.'

_publ_section_title
;
 Packing polymorphism of a conformationally flexible molecule
 (aprepitant)
;
_journal_issue 10
_journal_name_full 'New Journal of Chemistry'
_journal_page_first 1677
_journal_paper_doi 10.1039/b805438j
_journal_volume 32
_journal_year 2008
_chemical_absolute_configuration unk
_chemical_formula_moiety 'C23 H21 F7 N4 O3'
_chemical_formula_sum 'C23 H21 F7 N4 O3'
_chemical_formula_weight 534.44
_chemical_melting_point 526
_chemical_name_common 'aprepitant, form II'
_chemical_name_systematic
;
?
;
_space_group_IT_number 4
_symmetry_cell_setting monoclinic
_symmetry_space_group_name_Hall 'P 2yb'
_symmetry_space_group_name_H-M 'P 1 21 1'
_atom_sites_solution_hydrogens geom
_atom_sites_solution_primary direct
_atom_sites_solution_secondary difmap
_audit_conform_dict_location ftp://ftp.iucr.org/pub/cif_core.dic
_audit_conform_dict_name cif_core.dic
_audit_conform_dict_version 2.3
_audit_creation_date 2008-02-05T19:08:45-00:00
_audit_creation_method 'WinGX routine CIF_UPDATE'
_cell_angle_alpha 90
_cell_angle_beta 92.861(17)
_cell_angle_gamma 90
_cell_formula_units_Z 2
_cell_length_a 7.7768(16)
_cell_length_b 7.4072(11)
_cell_length_c 21.297(5)
_cell_measurement_reflns_used 6880
_cell_measurement_temperature 173(2)
_cell_measurement_theta_max 24.99
_cell_measurement_theta_min 1.91
_cell_volume 1225.3(4)
_computing_cell_refinement 'STOE X-AREA'
_computing_data_collection 'STOE X-AREA'
_computing_data_reduction 'STOE X-RED'
_computing_structure_refinement 'SHELXL-97 (Sheldrick, 1997)'
_diffrn_ambient_temperature 173(2)
_diffrn_measured_fraction_theta_full 0.925
_diffrn_measured_fraction_theta_max 0.925
_diffrn_radiation_monochromator graphite
_diffrn_radiation_type MoK\a
_diffrn_radiation_wavelength 0.71069
_diffrn_reflns_av_R_equivalents 0
_diffrn_reflns_av_unetI/netI 0.0649
_diffrn_reflns_limit_h_max 8
_diffrn_reflns_limit_h_min -8
_diffrn_reflns_limit_k_max 8
_diffrn_reflns_limit_k_min -8
_diffrn_reflns_limit_l_max 24
_diffrn_reflns_limit_l_min -25
_diffrn_reflns_number 6918
_diffrn_reflns_theta_full 24.99
_diffrn_reflns_theta_max 24.99
_diffrn_reflns_theta_min 1.91
_exptl_absorpt_coefficient_mu 0.133
_exptl_absorpt_correction_type none
_exptl_crystal_density_diffrn 1.449
_exptl_crystal_density_method 'not measured'
_exptl_crystal_F_000 548
_exptl_crystal_size_max 0.04
_exptl_crystal_size_mid 0.04
_exptl_crystal_size_min 0.003
_refine_diff_density_max 0.295
_refine_diff_density_min -0.282
_refine_diff_density_rms 0.069
_refine_ls_extinction_expression Fc^*^=kFc[1+0.001xFc^2^\l^3^/sin(2\q)]^-1/4^
_refine_ls_extinction_method SHELXL
_refine_ls_goodness_of_fit_ref 1.062
_refine_ls_hydrogen_treatment constr
_refine_ls_matrix_type full
_refine_ls_number_parameters 337
_refine_ls_number_reflns 6918
_refine_ls_number_restraints 152
_refine_ls_restrained_S_all 1.1
_refine_ls_R_factor_all 0.1165
_refine_ls_R_factor_gt 0.0903
_refine_ls_shift/su_max 0
_refine_ls_shift/su_mean 0
_refine_ls_structure_factor_coef Fsqd
_refine_ls_weighting_details 'calc w=1/[\s^2^(Fo^2^)+(0.0389P)^2^+4.0349P] where P=(Fo^2^+2Fc^2^)/3'
_refine_ls_weighting_scheme calc
_refine_ls_wR_factor_gt 0.1775
_refine_ls_wR_factor_ref 0.1911
_reflns_number_gt 5441
_reflns_number_total 6918
_reflns_threshold_expression >2sigma(I)
_cod_data_source_file b805438j.txt
_cod_data_source_block formII
_cod_original_cell_volume 1225.2(4)
_cod_original_sg_symbol_H-M 'P 21'
_cod_database_code 7051999

loop_
_symmetry_equiv_pos_as_xyz
'x, y, z'
'-x, y+1/2, -z'

loop_
_atom_site_label
_atom_site_type_symbol
_atom_site_fract_x
_atom_site_fract_y
_atom_site_fract_z
_atom_site_U_iso_or_equiv
_atom_site_adp_type
_atom_site_occupancy
_atom_site_symmetry_multiplicity
_atom_site_calc_flag
_atom_site_refinement_flags
_atom_site_disorder_assembly
_atom_site_disorder_group
N1 N 0.4972(7) 0.8639(8) 0.3563(2) 0.0360(13) Uani 1 1 d U . .
N2 N 0.8084(7) 0.7664(7) 0.4714(3) 0.0356(14) Uani 1 1 d . . .
H2A H 0.8384 0.8806 0.4751 0.043 Uiso 1 1 calc R . .
N3 N 0.8105(7) 0.4748(7) 0.4731(2) 0.0332(13) Uani 1 1 d . . .
H3A H 0.8439 0.3624 0.4792 0.04 Uiso 1 1 calc R . .
N4 N 0.6488(7) 0.5255(7) 0.4483(3) 0.0373(14) Uani 1 1 d . . .
O1 O 0.6321(6) 0.8647(7) 0.23275(19) 0.0420(12) Uani 1 1 d D . .
O2 O 1.0636(5) 0.6220(6) 0.5099(2) 0.0445(13) Uani 1 1 d . . .
O3 O 0.3293(6) 0.8633(7) 0.23172(18) 0.0373(12) Uani 1 1 d U . .
F1 F -0.2040(6) 0.4582(8) 0.2112(2) 0.0755(15) Uani 1 1 d U . .
F2 F -0.2188(8) 0.2744(9) 0.1345(3) 0.113(2) Uani 1 1 d U . .
F3 F -0.3294(6) 0.5399(9) 0.1248(3) 0.0863(18) Uani 1 1 d U . .
F4 F 0.1533(7) 0.4359(9) -0.0594(2) 0.0940(19) Uani 1 1 d U . .
F5 F 0.4050(8) 0.5006(10) -0.0268(3) 0.113(2) Uani 1 1 d U . .
F6 F 0.2911(9) 0.2552(8) -0.0025(3) 0.104(2) Uani 1 1 d U . .
F7 F -0.0828(8) 0.2486(9) 0.3481(3) 0.106(2) Uani 1 1 d U . .
C1 C 0.4842(8) 0.7036(9) 0.3154(3) 0.0344(16) Uani 1 1 d . . .
H1A H 0.5906 0.6299 0.3239 0.041 Uiso 1 1 calc R . .
C2 C 0.4810(8) 0.7622(10) 0.2465(3) 0.0383(16) Uani 1 1 d D . .
H2B H 0.478 0.6512 0.2198 0.046 Uiso 1 1 calc R . .
C3 C 0.6431(10) 1.0221(9) 0.2723(3) 0.0474(19) Uani 1 1 d DU . .
H3B H 0.5416 1.0999 0.2627 0.057 Uiso 1 1 calc R . .
H3C H 0.7473 1.0917 0.2628 0.057 Uiso 1 1 calc R . .
C4 C 0.6506(8) 0.9741(10) 0.3416(3) 0.0376(16) Uani 1 1 d . . .
H4B H 0.757 0.9049 0.3523 0.045 Uiso 1 1 calc R . .
H4C H 0.6533 1.0858 0.3671 0.045 Uiso 1 1 calc R . .
C5 C 0.5049(9) 0.8187(9) 0.4232(3) 0.0355(16) Uani 1 1 d . . .
H5A H 0.3952 0.7588 0.4324 0.043 Uiso 1 1 calc R . .
H5B H 0.5096 0.9334 0.4471 0.043 Uiso 1 1 calc R . .
C6 C 0.6478(8) 0.7022(9) 0.4487(3) 0.0311(15) Uani 1 1 d . . .
C7 C 0.9102(8) 0.6218(9) 0.4867(3) 0.0342(15) Uani 1 1 d . . .
C8 C 0.3319(7) 0.5846(7) 0.3271(3) 0.0327(16) Uani 1 1 d D . .
C9 C 0.3581(9) 0.3991(7) 0.3315(3) 0.048(2) Uani 1 1 d D . .
H9A H 0.4711 0.3516 0.3293 0.058 Uiso 1 1 calc R . .
C10 C 0.2202(10) 0.2824(10) 0.3390(4) 0.070(3) Uani 1 1 d D . .
H10A H 0.2371 0.1557 0.3427 0.084 Uiso 1 1 calc R . .
C11 C 0.0576(10) 0.3578(10) 0.3410(4) 0.061(2) Uani 1 1 d DU . .
C12 C 0.0280(9) 0.5416(10) 0.3384(4) 0.063(2) Uani 1 1 d DU . .
H12A H -0.085 0.5886 0.3412 0.075 Uiso 1 1 calc R . .
C13 C 0.1675(7) 0.6566(8) 0.3315(3) 0.0356(17) Uani 1 1 d D . .
H13A H 0.1507 0.7836 0.3298 0.043 Uiso 1 1 calc R . .
C14 C 0.2985(10) 0.8973(10) 0.1641(3) 0.0456(19) Uani 1 1 d U . .
H14A H 0.4105 0.9201 0.1444 0.055 Uiso 1 1 calc R . .
C15 C 0.2091(7) 0.7319(8) 0.1332(2) 0.0351(17) Uani 1 1 d D . .
C16 C 0.0578(8) 0.6615(8) 0.1560(3) 0.0424(18) Uani 1 1 d D . .
H16A H 0.0127 0.7103 0.193 0.051 Uiso 1 1 calc R . .
C17 C -0.0271(8) 0.5199(8) 0.1246(3) 0.0389(17) Uani 1 1 d D . .
C18 C 0.0391(8) 0.4467(9) 0.0708(3) 0.0428(18) Uani 1 1 d D . .
H18A H -0.0186 0.3496 0.0497 0.051 Uiso 1 1 calc R . .
C19 C 0.1909(8) 0.5163(8) 0.0479(3) 0.0396(17) Uani 1 1 d D . .
C20 C 0.2756(8) 0.6567(8) 0.0796(2) 0.0385(18) Uani 1 1 d D . .
H20A H 0.3802 0.702 0.0646 0.046 Uiso 1 1 calc R . .
C21 C 0.1877(13) 1.0662(10) 0.1597(4) 0.077(3) Uani 1 1 d . . .
H21A H 0.1641 1.0975 0.1154 0.116 Uiso 1 1 calc R . .
H21B H 0.2487 1.1661 0.1812 0.116 Uiso 1 1 calc R . .
H21C H 0.0789 1.0438 0.1797 0.116 Uiso 1 1 calc R . .
C22 C -0.1913(10) 0.4482(12) 0.1497(4) 0.057(2) Uani 1 1 d . . .
C23 C 0.2601(12) 0.4293(11) -0.0079(4) 0.059(2) Uani 1 1 d . . .

loop_
_atom_site_aniso_label
_atom_site_aniso_U_11
_atom_site_aniso_U_22
_atom_site_aniso_U_33
_atom_site_aniso_U_23
_atom_site_aniso_U_13
_atom_site_aniso_U_12
N1 0.031(3) 0.027(3) 0.049(3) -0.006(3) -0.003(2) 0.003(3)
N2 0.028(3) 0.021(3) 0.058(4) 0.000(3) -0.005(3) 0.001(3)
N3 0.034(3) 0.020(3) 0.045(3) 0.005(2) -0.008(3) -0.001(3)
N4 0.027(3) 0.032(4) 0.053(3) 0.007(3) -0.004(3) -0.002(3)
O1 0.031(3) 0.053(3) 0.042(3) -0.004(3) 0.005(2) -0.013(3)
O2 0.031(3) 0.026(2) 0.075(3) -0.006(3) -0.020(2) -0.001(2)
O3 0.043(3) 0.040(3) 0.027(2) 0.003(2) -0.0097(19) -0.005(3)
F1 0.055(3) 0.097(4) 0.075(3) 0.017(3) 0.007(2) -0.016(3)
F2 0.088(4) 0.093(4) 0.162(5) -0.045(4) 0.057(4) -0.033(4)
F3 0.045(3) 0.127(5) 0.086(3) 0.026(3) 0.004(2) 0.014(3)
F4 0.090(4) 0.119(5) 0.072(3) -0.010(3) -0.015(3) 0.004(3)
F5 0.091(4) 0.135(5) 0.117(4) -0.048(4) 0.050(3) -0.039(4)
F6 0.145(5) 0.080(4) 0.090(3) -0.014(3) 0.033(4) 0.045(4)
F7 0.099(4) 0.125(5) 0.095(4) -0.017(4) 0.014(3) -0.081(4)
C1 0.025(4) 0.031(4) 0.047(4) -0.003(3) -0.002(3) 0.003(3)
C2 0.029(4) 0.041(4) 0.046(4) 0.001(3) 0.007(3) -0.013(4)
C3 0.042(4) 0.038(4) 0.062(4) 0.004(3) -0.002(3) -0.020(4)
C4 0.025(3) 0.038(4) 0.048(4) 0.010(3) -0.004(3) -0.012(4)
C5 0.034(4) 0.034(4) 0.038(3) -0.001(3) -0.002(3) 0.005(3)
C6 0.026(4) 0.029(4) 0.038(3) 0.006(3) 0.003(3) -0.009(3)
C7 0.036(4) 0.025(3) 0.041(3) 0.011(3) -0.010(3) -0.013(3)
C8 0.039(4) 0.019(4) 0.040(4) 0.006(3) 0.000(3) -0.008(3)
C9 0.057(5) 0.037(5) 0.050(4) 0.000(3) -0.008(4) -0.023(4)
C10 0.098(8) 0.037(5) 0.073(6) -0.001(4) -0.023(6) -0.017(6)
C11 0.071(5) 0.063(5) 0.051(4) -0.005(4) 0.009(4) -0.037(5)
C12 0.042(4) 0.079(5) 0.067(5) -0.004(4) -0.008(4) -0.017(4)
C13 0.033(4) 0.035(4) 0.039(4) -0.004(3) 0.002(3) -0.012(3)
C14 0.053(4) 0.043(4) 0.040(3) 0.013(3) -0.009(3) -0.013(4)
C15 0.044(4) 0.035(4) 0.026(3) 0.008(3) -0.007(3) -0.014(3)
C16 0.042(4) 0.040(5) 0.044(4) -0.004(3) 0.001(3) 0.003(4)
C17 0.018(3) 0.045(4) 0.054(4) 0.004(4) -0.005(3) -0.003(3)
C18 0.043(4) 0.039(4) 0.045(4) -0.016(3) -0.009(3) 0.010(4)
C19 0.042(4) 0.036(4) 0.040(4) 0.004(3) -0.004(3) 0.006(4)
C20 0.036(4) 0.048(5) 0.032(3) 0.007(3) 0.000(3) -0.003(4)
C21 0.122(9) 0.034(5) 0.070(6) 0.003(4) -0.044(6) -0.009(5)
C22 0.041(5) 0.053(5) 0.079(6) -0.027(4) 0.001(4) -0.006(4)
C23 0.051(5) 0.046(5) 0.081(6) -0.004(4) 0.008(5) 0.004(4)

loop_
_atom_type_symbol
_atom_type_description
_atom_type_scat_dispersion_real
_atom_type_scat_dispersion_imag
_atom_type_scat_source
C C 0.0033 0.0016 'International Tables Vol C Tables 4.2.6.8 and 6.1.1.4'
H H 0 0 'International Tables Vol C Tables 4.2.6.8 and 6.1.1.4'
N N 0.0061 0.0033 'International Tables Vol C Tables 4.2.6.8 and 6.1.1.4'
O O 0.0106 0.006 'International Tables Vol C Tables 4.2.6.8 and 6.1.1.4'
F F 0.0171 0.0103 'International Tables Vol C Tables 4.2.6.8 and 6.1.1.4'

loop_
_geom_angle_atom_site_label_1
_geom_angle_atom_site_label_2
_geom_angle_atom_site_label_3
_geom_angle
_geom_angle_site_symmetry_1
_geom_angle_site_symmetry_3
_geom_angle_publ_flag
C5 N1 C1 113.0(5) . . ?
C5 N1 C4 109.6(5) . . ?
C1 N1 C4 110.4(5) . . ?
C7 N2 C6 108.3(5) . . ?
C7 N3 N4 111.1(5) . . ?
C6 N4 N3 105.8(5) . . ?
C3 O1 C2 109.4(5) . . ?
C2 O3 C14 113.6(5) . . ?
N1 C1 C8 113.9(5) . . ?
N1 C1 C2 109.6(5) . . ?
C8 C1 C2 110.4(5) . . ?
O3 C2 O1 110.7(5) . . ?
O3 C2 C1 109.7(5) . . ?
O1 C2 C1 111.7(5) . . ?
O1 C3 C4 112.2(6) . . ?
N1 C4 C3 109.9(5) . . ?
N1 C5 C6 118.8(6) . . ?
N4 C6 N2 109.6(6) . . ?
N4 C6 C5 125.6(6) . . ?
N2 C6 C5 124.5(6) . . ?
O2 C7 N3 126.8(6) . . ?
O2 C7 N2 128.1(6) . . ?
N3 C7 N2 105.0(5) . . ?
C9 C8 C13 120.4(6) . . ?
C9 C8 C1 118.3(5) . . ?
C13 C8 C1 121.2(5) . . ?
C8 C9 C10 120.6(6) . . ?
C11 C10 C9 117.6(7) . . ?
F7 C11 C12 117.0(7) . . ?
F7 C11 C10 119.9(7) . . ?
C12 C11 C10 123.1(7) . . ?
C11 C12 C13 118.5(7) . . ?
C8 C13 C12 119.7(6) . . ?
O3 C14 C21 105.4(6) . . ?
O3 C14 C15 109.3(5) . . ?
C21 C14 C15 112.7(6) . . ?
C20 C15 C16 119.3(5) . . ?
C20 C15 C14 119.4(5) . . ?
C16 C15 C14 121.3(5) . . ?
C17 C16 C15 120.2(6) . . ?
C18 C17 C16 120.2(6) . . ?
C18 C17 C22 120.7(5) . . ?
C16 C17 C22 119.1(6) . . ?
C17 C18 C19 119.9(5) . . ?
C20 C19 C18 119.7(6) . . ?
C20 C19 C23 122.3(6) . . ?
C18 C19 C23 117.9(6) . . ?
C19 C20 C15 120.8(6) . . ?
F1 C22 F2 105.9(8) . . ?
F1 C22 F3 105.2(7) . . ?
F2 C22 F3 105.8(7) . . ?
F1 C22 C17 116.0(6) . . ?
F2 C22 C17 112.3(7) . . ?
F3 C22 C17 110.7(7) . . ?
F6 C23 F5 105.2(8) . . ?
F6 C23 F4 102.2(7) . . ?
F5 C23 F4 103.9(8) . . ?
F6 C23 C19 115.3(8) . . ?
F5 C23 C19 114.8(7) . . ?
F4 C23 C19 113.9(7) . . ?

loop_
_geom_bond_atom_site_label_1
_geom_bond_atom_site_label_2
_geom_bond_distance
_geom_bond_site_symmetry_2
_geom_bond_publ_flag
N1 C5 1.460(8) . ?
N1 C1 1.474(8) . ?
N1 C4 1.492(8) . ?
N2 C7 1.362(8) . ?
N2 C6 1.400(8) . ?
N3 C7 1.360(8) . ?
N3 N4 1.391(7) . ?
N4 C6 1.309(7) . ?
O1 C3 1.438(7) . ?
O1 C2 1.442(6) . ?
O2 C7 1.268(7) . ?
O3 C2 1.419(8) . ?
O3 C14 1.470(7) . ?
F1 C22 1.320(9) . ?
F2 C22 1.342(9) . ?
F3 C22 1.356(9) . ?
F4 C23 1.342(10) . ?
F5 C23 1.324(10) . ?
F6 C23 1.317(9) . ?
F7 C11 1.373(8) . ?
C1 C8 1.507(9) . ?
C1 C2 1.529(9) . ?
C3 C4 1.517(9) . ?
C5 C6 1.488(9) . ?
C8 C9 1.391(6) . ?
C8 C13 1.392(6) . ?
C9 C10 1.393(6) . ?
C10 C11 1.385(6) . ?
C11 C12 1.382(6) . ?
C12 C13 1.393(6) . ?
C14 C21 1.519(10) . ?
C14 C15 1.540(9) . ?
C15 C20 1.392(6) . ?
C15 C16 1.396(6) . ?
C16 C17 1.392(6) . ?
C17 C18 1.389(6) . ?
C17 C22 1.505(10) . ?
C18 C19 1.398(6) . ?
C19 C20 1.388(6) . ?
C19 C23 1.478(10) . ?

loop_
_geom_torsion_atom_site_label_1
_geom_torsion_atom_site_label_2
_geom_torsion_atom_site_label_3
_geom_torsion_atom_site_label_4
_geom_torsion
_geom_torsion_site_symmetry_1
_geom_torsion_site_symmetry_2
_geom_torsion_site_symmetry_3
_geom_torsion_site_symmetry_4
_geom_torsion_publ_flag
C7 N3 N4 C6 -2.0(8) . . . . ?
C5 N1 C1 C8 57.0(7) . . . . ?
C4 N1 C1 C8 -179.9(5) . . . . ?
C5 N1 C1 C2 -178.7(5) . . . . ?
C4 N1 C1 C2 -55.6(6) . . . . ?
C14 O3 C2 O1 66.9(7) . . . . ?
C14 O3 C2 C1 -169.4(5) . . . . ?
C3 O1 C2 O3 63.7(6) . . . . ?
C3 O1 C2 C1 -58.9(7) . . . . ?
N1 C1 C2 O3 -64.9(6) . . . . ?
C8 C1 C2 O3 61.3(7) . . . . ?
N1 C1 C2 O1 58.2(7) . . . . ?
C8 C1 C2 O1 -175.5(5) . . . . ?
C2 O1 C3 C4 58.6(7) . . . . ?
C5 N1 C4 C3 -179.8(6) . . . . ?
C1 N1 C4 C3 55.2(7) . . . . ?
O1 C3 C4 N1 -57.1(8) . . . . ?
C1 N1 C5 C6 59.3(8) . . . . ?
C4 N1 C5 C6 -64.2(8) . . . . ?
N3 N4 C6 N2 2.0(8) . . . . ?
N3 N4 C6 C5 176.4(6) . . . . ?
C7 N2 C6 N4 -1.4(8) . . . . ?
C7 N2 C6 C5 -175.9(6) . . . . ?
N1 C5 C6 N4 -85.3(9) . . . . ?
N1 C5 C6 N2 88.3(8) . . . . ?
N4 N3 C7 O2 180.0(6) . . . . ?
N4 N3 C7 N2 1.2(7) . . . . ?
C6 N2 C7 O2 -178.7(6) . . . . ?
C6 N2 C7 N3 0.1(7) . . . . ?
N1 C1 C8 C9 -134.0(6) . . . . ?
C2 C1 C8 C9 102.2(7) . . . . ?
N1 C1 C8 C13 48.1(8) . . . . ?
C2 C1 C8 C13 -75.8(7) . . . . ?
C13 C8 C9 C10 1.3(11) . . . . ?
C1 C8 C9 C10 -176.7(6) . . . . ?
C8 C9 C10 C11 1.0(11) . . . . ?
C9 C10 C11 F7 179.7(7) . . . . ?
C9 C10 C11 C12 -2.7(13) . . . . ?
F7 C11 C12 C13 179.7(6) . . . . ?
C10 C11 C12 C13 2.1(13) . . . . ?
C9 C8 C13 C12 -2.0(10) . . . . ?
C1 C8 C13 C12 176.0(6) . . . . ?
C11 C12 C13 C8 0.3(11) . . . . ?
C2 O3 C14 C21 -155.6(6) . . . . ?
C2 O3 C14 C15 83.0(7) . . . . ?
O3 C14 C15 C20 -129.5(6) . . . . ?
C21 C14 C15 C20 113.7(8) . . . . ?
O3 C14 C15 C16 53.7(8) . . . . ?
C21 C14 C15 C16 -63.1(9) . . . . ?
C20 C15 C16 C17 -1.3(10) . . . . ?
C14 C15 C16 C17 175.5(6) . . . . ?
C15 C16 C17 C18 0.7(10) . . . . ?
C15 C16 C17 C22 -179.2(7) . . . . ?
C16 C17 C18 C19 -0.4(10) . . . . ?
C22 C17 C18 C19 179.4(7) . . . . ?
C17 C18 C19 C20 0.8(10) . . . . ?
C17 C18 C19 C23 177.6(7) . . . . ?
C18 C19 C20 C15 -1.5(9) . . . . ?
C23 C19 C20 C15 -178.1(7) . . . . ?
C16 C15 C20 C19 1.7(9) . . . . ?
C14 C15 C20 C19 -175.2(6) . . . . ?
C18 C17 C22 F1 149.3(7) . . . . ?
C16 C17 C22 F1 -30.8(11) . . . . ?
C18 C17 C22 F2 27.3(11) . . . . ?
C16 C17 C22 F2 -152.9(7) . . . . ?
C18 C17 C22 F3 -90.8(8) . . . . ?
C16 C17 C22 F3 89.0(8) . . . . ?
C20 C19 C23 F6 120.0(8) . . . . ?
C18 C19 C23 F6 -56.7(10) . . . . ?
C20 C19 C23 F5 -2.6(11) . . . . ?
C18 C19 C23 F5 -179.4(7) . . . . ?
C20 C19 C23 F4 -122.2(8) . . . . ?
C18 C19 C23 F4 61.0(9) . . . . ?

loop_
_cod_related_entry_id
_cod_related_entry_database
_cod_related_entry_code
1 ChemSpider 5293568
